data_4328257
loop_
_publ_author_name
'Aalo K. Gupta'
'William B. Tolman'

_publ_contact_author_address
;Department of Chemistry and Center for Metals in Biocatalysis
University of Minnesota
207 Pleasant Street SE
Minneapolis, Minnesota 55455 (USA)
;
_publ_contact_author_email tolman@umn.edu
_publ_contact_author_fax '(+1) 612-624-7029'
_publ_contact_author_name 'Professor William B. Tolman'
_publ_contact_author_phone '(+1) 612-625-4061'
_publ_section_title
;
 Cu(I)/O2 Chemistry Using a \b-Diketiminate Supporting Ligand Derived from
 N,N-Dimethylhydrazine: A [Cu3O2]3+ Complex with Novel Reactivity
;
_journal_name_full 'Inorganic Chemistry'
_journal_page_first 1881
_journal_page_last 1888
_journal_paper_doi 10.1021/ic202214c
_journal_volume 51
_journal_year 2012
_chemical_formula_moiety 'C11 H22 Cu N5'
_chemical_formula_sum 'C11 H22 Cu N5'
_chemical_formula_weight 287.88
_chemical_name_systematic
; 
 ? 
;
_space_group_IT_number 14
_symmetry_cell_setting monoclinic
_symmetry_space_group_name_Hall '-P 2yn'
_symmetry_space_group_name_H-M 'P 1 21/n 1'
_atom_sites_solution_hydrogens geom
_atom_sites_solution_primary direct
_atom_sites_solution_secondary difmap
_audit_creation_method SHELXL-97
_cell_angle_alpha 90.00
_cell_angle_beta 94.526(2)
_cell_angle_gamma 90.00
_cell_formula_units_Z 4
_cell_length_a 10.4434(18)
_cell_length_b 10.0699(18)
_cell_length_c 13.658(2)
_cell_measurement_reflns_used 3420
_cell_measurement_temperature 123(2)
_cell_measurement_theta_max 23.89
_cell_measurement_theta_min 2.37
_cell_volume 1431.9(4)
_computing_cell_refinement 'SAINT, Bruker'
_computing_data_collection 'SMART, Bruker'
_computing_data_reduction 'SAINT, Bruker'
_computing_molecular_graphics 'SHELXTL, Bruker'
_computing_structure_refinement 'SHELXL-97 (Sheldrick, 1997)'
_computing_structure_solution 'SHELXS-97 (Sheldrick, 1990)'
_diffrn_ambient_temperature 123(2)
_diffrn_measured_fraction_theta_full 1.000
_diffrn_measured_fraction_theta_max 1.000
_diffrn_measurement_device_type 'Bruker SMART Platform CCD'
_diffrn_measurement_method 'area detector, omega scans per phi'
_diffrn_radiation_monochromator graphite
_diffrn_radiation_source 'normal-focus sealed tube'
_diffrn_radiation_type MoK\a
_diffrn_radiation_wavelength 0.71073
_diffrn_reflns_av_R_equivalents 0.0482
_diffrn_reflns_av_sigmaI/netI 0.0363
_diffrn_reflns_limit_h_max 12
_diffrn_reflns_limit_h_min -12
_diffrn_reflns_limit_k_max 11
_diffrn_reflns_limit_k_min -11
_diffrn_reflns_limit_l_max 16
_diffrn_reflns_limit_l_min -16
_diffrn_reflns_number 12501
_diffrn_reflns_theta_full 25.02
_diffrn_reflns_theta_max 25.02
_diffrn_reflns_theta_min 2.37
_exptl_absorpt_coefficient_mu 1.514
_exptl_absorpt_correction_T_max 0.739
_exptl_absorpt_correction_T_min 0.702
_exptl_absorpt_correction_type multi-scan
_exptl_absorpt_process_details 'SADABS, R. Blessing, 1995'
_exptl_crystal_colour colorless
_exptl_crystal_density_diffrn 1.335
_exptl_crystal_description plate
_exptl_crystal_F_000 608
_exptl_crystal_size_max 0.3
_exptl_crystal_size_mid 0.2
_exptl_crystal_size_min 0.2
_refine_diff_density_max 0.654
_refine_diff_density_min -0.517
_refine_diff_density_rms 0.082
_refine_ls_extinction_method none
_refine_ls_goodness_of_fit_ref 0.985
_refine_ls_hydrogen_treatment refall
_refine_ls_matrix_type full
_refine_ls_number_parameters 161
_refine_ls_number_reflns 2514
_refine_ls_number_restraints 0
_refine_ls_restrained_S_all 0.985
_refine_ls_R_factor_all 0.0541
_refine_ls_R_factor_gt 0.0386
_refine_ls_shift/su_max 0.000
_refine_ls_shift/su_mean 0.000
_refine_ls_structure_factor_coef Fsqd
_refine_ls_weighting_details 'calc w=1/[\s^2^(Fo^2^)+(0.0546P)^2^+3.1553P] where P=(Fo^2^+2Fc^2^)/3'
_refine_ls_weighting_scheme calc
_refine_ls_wR_factor_gt 0.0981
_refine_ls_wR_factor_ref 0.1080
_reflns_number_gt 2023
_reflns_number_total 2514
_reflns_threshold_expression >2sigma(I)
_cod_data_source_file ic202214c_si_003.cif
_cod_data_source_block 10100m
_cod_database_code 4328257

loop_
_symmetry_equiv_pos_as_xyz
'x, y, z'
'-x+1/2, y+1/2, -z+1/2'
'-x, -y, -z'
'x-1/2, -y-1/2, z-1/2'

loop_
_atom_site_label
_atom_site_type_symbol
_atom_site_fract_x
_atom_site_fract_y
_atom_site_fract_z
_atom_site_U_iso_or_equiv
_atom_site_adp_type
_atom_site_occupancy
_atom_site_symmetry_multiplicity
_atom_site_calc_flag
_atom_site_refinement_flags
Cu1 Cu 0.07004(4) 0.13579(4) 0.63137(3) 0.02031(16) Uani 1 1 d .
N4 N 0.3391(3) 0.0421(3) 0.6897(2) 0.0227(7) Uani 1 1 d .
N2 N 0.2117(3) 0.0744(3) 0.7205(2) 0.0199(6) Uani 1 1 d .
N1 N -0.0560(3) 0.1593(3) 0.7267(2) 0.0225(7) Uani 1 1 d .
N5 N 0.0542(3) 0.1670(3) 0.4949(2) 0.0227(7) Uani 1 1 d .
N3 N -0.1828(3) 0.2156(3) 0.7031(2) 0.0268(7) Uani 1 1 d .
C11 C 0.0332(4) 0.2037(4) 0.3065(2) 0.0259(8) Uani 1 1 d .
H11A H -0.0377(18) 0.2281(7) 0.2893(5) 0.039 Uiso 1 1 calc R
H11B H 0.0475(5) 0.1355(18) 0.2797(8) 0.039 Uiso 1 1 calc R
H11C H 0.0838(13) 0.2585(15) 0.2926(5) 0.039 Uiso 1 1 calc R
C2 C -0.0314(3) 0.1331(3) 0.8220(2) 0.0224(8) Uani 1 1 d .
C1 C -0.1294(4) 0.1650(4) 0.8934(3) 0.0294(9) Uani 1 1 d .
H1A H -0.1863(18) 0.1917(9) 0.8672(8) 0.044 Uiso 1 1 calc R
H1B H -0.1032(8) 0.2132(15) 0.9285(11) 0.044 Uiso 1 1 calc R
H1C H -0.1458(6) 0.1053(18) 0.9188(8) 0.044 Uiso 1 1 calc R
C4 C 0.2004(3) 0.0538(3) 0.8158(2) 0.0209(7) Uani 1 1 d .
C10 C 0.0438(3) 0.1834(4) 0.4121(3) 0.0225(8) Uani 1 1 d .
C3 C 0.0862(4) 0.0796(4) 0.8609(2) 0.0244(8) Uani 1 1 d .
H3A H 0.0892 0.0572 0.9286 0.029 Uiso 1 1 calc R
C5 C 0.3121(3) 0.0024(4) 0.8823(3) 0.0294(9) Uani 1 1 d .
H5A H 0.3713(17) -0.0095(5) 0.8515(8) 0.044 Uiso 1 1 calc R
H5B H 0.2927(6) -0.0646(19) 0.9064(7) 0.044 Uiso 1 1 calc R
H5C H 0.3302(6) 0.0548(14) 0.9236(11) 0.044 Uiso 1 1 calc R
C9 C 0.3629(4) 0.1294(4) 0.6078(3) 0.0297(9) Uani 1 1 d .
H9A H 0.3651(4) 0.220(2) 0.6299(6) 0.045 Uiso 1 1 calc R
H9B H 0.2955(17) 0.1187(5) 0.5565(13) 0.045 Uiso 1 1 calc R
H9C H 0.444(2) 0.1069(7) 0.5833(7) 0.045 Uiso 1 1 calc R
C8 C 0.3362(4) -0.0952(4) 0.6546(3) 0.0315(9) Uani 1 1 d .
H8A H 0.3204(5) -0.1546(15) 0.7086(13) 0.047 Uiso 1 1 calc R
H8B H 0.418(2) -0.1172(7) 0.6296(7) 0.047 Uiso 1 1 calc R
H8C H 0.2680(17) -0.1053(5) 0.6023(13) 0.047 Uiso 1 1 calc R
C7 C -0.2474(4) 0.1303(5) 0.6291(3) 0.0502(13) Uani 1 1 d .
H7A H -0.332(3) 0.1644(11) 0.6112(6) 0.075 Uiso 1 1 calc R
H7B H -0.2538(5) 0.042(3) 0.6551(8) 0.075 Uiso 1 1 calc R
H7C H -0.1989(15) 0.1281(6) 0.5718(17) 0.075 Uiso 1 1 calc R
C6 C -0.1649(4) 0.3476(5) 0.6630(4) 0.0504(13) Uani 1 1 d .
H6A H -0.1251(13) 0.3999(17) 0.7097(14) 0.076 Uiso 1 1 calc R
H6B H -0.242(2) 0.3828(12) 0.6432(7) 0.076 Uiso 1 1 calc R
H6C H -0.1164(15) 0.3420(5) 0.6114(16) 0.076 Uiso 1 1 calc R

loop_
_atom_site_aniso_label
_atom_site_aniso_U_11
_atom_site_aniso_U_22
_atom_site_aniso_U_33
_atom_site_aniso_U_23
_atom_site_aniso_U_13
_atom_site_aniso_U_12
Cu1 0.0224(2) 0.0251(3) 0.0134(2) 0.00177(18) 0.00147(16) 0.00168(18)
N4 0.0233(15) 0.0271(17) 0.0176(15) 0.0036(12) 0.0005(12) 0.0032(12)
N2 0.0207(14) 0.0201(15) 0.0188(15) 0.0008(12) 0.0019(11) -0.0003(12)
N1 0.0262(16) 0.0223(17) 0.0190(15) 0.0021(12) 0.0033(12) 0.0027(12)
N5 0.0220(15) 0.0293(18) 0.0172(16) 0.0005(13) 0.0035(12) 0.0023(12)
N3 0.0221(15) 0.0349(19) 0.0235(16) 0.0034(14) 0.0029(12) 0.0075(14)
C11 0.030(2) 0.028(2) 0.0198(19) 0.0011(15) 0.0019(15) 0.0005(16)
C2 0.0309(19) 0.0179(18) 0.0192(18) -0.0018(14) 0.0070(15) -0.0027(15)
C1 0.039(2) 0.029(2) 0.0210(19) 0.0027(16) 0.0053(16) 0.0023(17)
C4 0.0269(18) 0.0170(18) 0.0180(17) 0.0012(14) -0.0034(14) -0.0030(14)
C10 0.0208(18) 0.0249(19) 0.022(2) -0.0011(15) 0.0034(14) 0.0016(14)
C3 0.038(2) 0.0223(19) 0.0133(17) 0.0049(15) 0.0016(15) 0.0003(16)
C5 0.034(2) 0.032(2) 0.0208(19) 0.0028(16) -0.0018(16) -0.0012(17)
C9 0.0227(18) 0.040(2) 0.026(2) 0.0062(17) 0.0013(15) -0.0062(17)
C8 0.034(2) 0.030(2) 0.030(2) -0.0016(17) 0.0026(16) 0.0097(17)
C7 0.027(2) 0.082(4) 0.041(3) -0.016(2) -0.0023(19) 0.004(2)
C6 0.043(3) 0.047(3) 0.062(3) 0.023(2) 0.014(2) 0.020(2)

loop_
_atom_type_symbol
_atom_type_description
_atom_type_scat_dispersion_real
_atom_type_scat_dispersion_imag
_atom_type_scat_source
C C 0.0033 0.0016 'International Tables Vol C Tables 4.2.6.8 and 6.1.1.4'
H H 0.0000 0.0000 'International Tables Vol C Tables 4.2.6.8 and 6.1.1.4'
N N 0.0061 0.0033 'International Tables Vol C Tables 4.2.6.8 and 6.1.1.4'
Cu Cu 0.3201 1.2651 'International Tables Vol C Tables 4.2.6.8 and 6.1.1.4'

loop_
_geom_angle_atom_site_label_1
_geom_angle_atom_site_label_2
_geom_angle_atom_site_label_3
_geom_angle
N5 Cu1 N1 129.25(12)
N5 Cu1 N2 132.55(12)
N1 Cu1 N2 98.19(12)
C9 N4 C8 108.6(3)
C9 N4 N2 107.5(3)
C8 N4 N2 107.9(3)
C4 N2 N4 113.6(3)
C4 N2 Cu1 122.6(2)
N4 N2 Cu1 123.8(2)
C2 N1 N3 113.3(3)
C2 N1 Cu1 122.9(2)
N3 N1 Cu1 123.7(2)
C10 N5 Cu1 178.7(3)
C6 N3 N1 107.3(3)
C6 N3 C7 110.2(4)
N1 N3 C7 106.8(3)
C10 C11 H11A 109.5
C10 C11 H11B 109.5
H11A C11 H11B 109.5
C10 C11 H11C 109.5
H11A C11 H11C 109.5
H11B C11 H11C 109.5
N1 C2 C3 122.7(3)
N1 C2 C1 120.2(3)
C3 C2 C1 117.1(3)
C2 C1 H1A 109.5
C2 C1 H1B 109.5
H1A C1 H1B 109.5
C2 C1 H1C 109.5
H1A C1 H1C 109.5
H1B C1 H1C 109.5
N2 C4 C3 122.8(3)
N2 C4 C5 121.1(3)
C3 C4 C5 116.1(3)
N5 C10 C11 178.9(4)
C4 C3 C2 130.5(3)
C4 C3 H3A 114.7
C2 C3 H3A 114.7
C4 C5 H5A 109.5
C4 C5 H5B 109.5
H5A C5 H5B 109.5
C4 C5 H5C 109.5
H5A C5 H5C 109.5
H5B C5 H5C 109.5
N4 C9 H9A 109.5
N4 C9 H9B 109.5
H9A C9 H9B 109.5
N4 C9 H9C 109.5
H9A C9 H9C 109.5
H9B C9 H9C 109.5
N4 C8 H8A 109.5
N4 C8 H8B 109.5
H8A C8 H8B 109.5
N4 C8 H8C 109.5
H8A C8 H8C 109.5
H8B C8 H8C 109.5
N3 C7 H7A 109.5
N3 C7 H7B 109.5
H7A C7 H7B 109.5
N3 C7 H7C 109.5
H7A C7 H7C 109.5
H7B C7 H7C 109.5
N3 C6 H6A 109.5
N3 C6 H6B 109.5
H6A C6 H6B 109.5
N3 C6 H6C 109.5
H6A C6 H6C 109.5
H6B C6 H6C 109.5

loop_
_geom_bond_atom_site_label_1
_geom_bond_atom_site_label_2
_geom_bond_distance
Cu1 N5 1.884(3)
Cu1 N1 1.937(3)
Cu1 N2 1.941(3)
N4 C9 1.458(5)
N4 C8 1.463(5)
N4 N2 1.463(4)
N2 C4 1.333(4)
N1 C2 1.333(4)
N1 N3 1.453(4)
N5 C10 1.140(4)
N3 C6 1.455(5)
N3 C7 1.452(5)
C11 C10 1.452(5)
C11 H11A 0.7976
C11 H11B 0.7976
C11 H11C 0.7976
C2 C3 1.407(5)
C2 C1 1.503(5)
C1 H1A 0.7217
C1 H1B 0.7217
C1 H1C 0.7217
C4 C3 1.408(5)
C4 C5 1.513(5)
C3 H3A 0.9500
C5 H5A 0.7840
C5 H5B 0.7840
C5 H5C 0.7840
C9 H9A 0.9598
C9 H9B 0.9598
C9 H9C 0.9598
C8 H8A 0.9734
C8 H8B 0.9734
C8 H8C 0.9734
C7 H7A 0.9648
C7 H7B 0.9648
C7 H7C 0.9648
C6 H6A 0.9024
C6 H6B 0.9024
C6 H6C 0.9024

loop_
_geom_torsion_atom_site_label_1
_geom_torsion_atom_site_label_2
_geom_torsion_atom_site_label_3
_geom_torsion_atom_site_label_4
_geom_torsion
C9 N4 N2 C4 -149.8(3)
C8 N4 N2 C4 93.2(3)
C9 N4 N2 Cu1 32.1(4)
C8 N4 N2 Cu1 -84.9(3)
N5 Cu1 N2 C4 -177.2(2)
N1 Cu1 N2 C4 3.5(3)
N5 Cu1 N2 N4 0.8(3)
N1 Cu1 N2 N4 -178.6(2)
N5 Cu1 N1 C2 -180.0(3)
N2 Cu1 N1 C2 -0.7(3)
N5 Cu1 N1 N3 -4.5(3)
N2 Cu1 N1 N3 174.9(3)
N1 Cu1 N5 C10 -91(13)
N2 Cu1 N5 C10 90(13)
C2 N1 N3 C6 117.9(4)
Cu1 N1 N3 C6 -58.0(4)
C2 N1 N3 C7 -124.0(3)
Cu1 N1 N3 C7 60.1(4)
N3 N1 C2 C3 -179.3(3)
Cu1 N1 C2 C3 -3.3(5)
N3 N1 C2 C1 -1.4(5)
Cu1 N1 C2 C1 174.5(2)
N4 N2 C4 C3 179.4(3)
Cu1 N2 C4 C3 -2.5(5)
N4 N2 C4 C5 0.3(5)
Cu1 N2 C4 C5 178.4(2)
Cu1 N5 C10 C11 -91(25)
N2 C4 C3 C2 -2.6(6)
C5 C4 C3 C2 176.6(4)
N1 C2 C3 C4 5.9(6)
C1 C2 C3 C4 -172.0(4)
